data_1556368
loop_
_publ_author_name
'Ohzu, Shingo'
'Ishizuka, Tomoya'
'Hirai, Yuichirou'
'Jiang, Hua'
'Sakaguchi, Miyuki'
'Ogura, Takashi'
'Fukuzumi, Shunichi'
'Kojima, Takahiko'

_publ_section_title
;
 Mechanistic insight into catalytic oxidations of organic compounds by
 ruthenium(iv)-oxo complexes with pyridylamine ligands
;
_journal_issue 12
_journal_name_full 'Chemical Science'
_journal_page_first 3421
_journal_paper_doi 10.1039/c2sc21195e
_journal_volume 3
_journal_year 2012
_chemical_formula_sum 'C24.5 H25 Cl3 F12 N5 O P2 Ru'
_chemical_formula_weight 902.85
_space_group_IT_number 14
_space_group_name_Hall '-P 2yn'
_space_group_name_H-M_alt 'P 1 21/n 1'
_symmetry_cell_setting monoclinic
_symmetry_space_group_name_H-M 'P 1 21/n 1'
_atom_sites_solution_hydrogens geom
_atom_sites_solution_primary direct
_atom_sites_solution_secondary difmap
_audit_creation_method SHELXL-97
_cell_angle_alpha 90.00
_cell_angle_beta 97.573(2)
_cell_angle_gamma 90.00
_cell_formula_units_Z 4
_cell_length_a 11.3277(18)
_cell_length_b 18.234(3)
_cell_length_c 15.932(3)
_cell_measurement_temperature 120(2)
_cell_volume 3262.0(10)
_computing_structure_refinement 'SHELXL-97 (Sheldrick, 1997)'
_computing_structure_solution 'SHELXS-97 (Sheldrick, 1990)'
_diffrn_ambient_temperature 120(2)
_diffrn_measured_fraction_theta_full 0.995
_diffrn_measured_fraction_theta_max 0.995
_diffrn_radiation_monochromator graphite
_diffrn_radiation_source 'fine-focus sealed tube'
_diffrn_radiation_type MoK\a
_diffrn_radiation_wavelength 0.71073
_diffrn_reflns_av_R_equivalents 0.0453
_diffrn_reflns_av_sigmaI/netI 0.0511
_diffrn_reflns_limit_h_max 13
_diffrn_reflns_limit_h_min -8
_diffrn_reflns_limit_k_max 20
_diffrn_reflns_limit_k_min -21
_diffrn_reflns_limit_l_max 18
_diffrn_reflns_limit_l_min -18
_diffrn_reflns_number 14262
_diffrn_reflns_theta_full 24.29
_diffrn_reflns_theta_max 24.29
_diffrn_reflns_theta_min 1.71
_exptl_absorpt_coefficient_mu 0.925
_exptl_absorpt_correction_T_max 0.9817
_exptl_absorpt_correction_T_min 0.8367
_exptl_absorpt_correction_type multi-scan
_exptl_absorpt_process_details 'SADABS V2008/1 (Bruker AXS)'
_exptl_crystal_density_diffrn 1.838
_exptl_crystal_density_method 'not measured'
_exptl_crystal_F_000 1792
_exptl_crystal_size_max 0.20
_exptl_crystal_size_mid 0.05
_exptl_crystal_size_min 0.02
_refine_diff_density_max 1.487
_refine_diff_density_min -0.921
_refine_diff_density_rms 0.108
_refine_ls_extinction_method none
_refine_ls_goodness_of_fit_ref 1.033
_refine_ls_hydrogen_treatment mixed
_refine_ls_matrix_type full
_refine_ls_number_parameters 492
_refine_ls_number_reflns 5258
_refine_ls_number_restraints 0
_refine_ls_restrained_S_all 1.033
_refine_ls_R_factor_all 0.0753
_refine_ls_R_factor_gt 0.0512
_refine_ls_shift/su_max 0.000
_refine_ls_shift/su_mean 0.000
_refine_ls_structure_factor_coef Fsqd
_refine_ls_weighting_details 'calc w=1/[?^2^(Fo^2^)+(0.0683P)^2^+9.6866P] where P=(Fo^2^+2Fc^2^)/3'
_refine_ls_weighting_scheme calc
_refine_ls_wR_factor_gt 0.1262
_refine_ls_wR_factor_ref 0.1407
_reflns_number_gt 3975
_reflns_number_total 5258
_reflns_threshold_expression >2sigma(I)
_cod_data_source_file c2sc21195e.txt
_cod_data_source_block kyo11
_cod_original_cell_volume 3262.1(9)
_cod_original_sg_symbol_H-M 'P 21/n'
_cod_original_formula_sum 'C24.50 H25 Cl3 F12 N5 O P2 Ru'
_cod_database_code 1556368

loop_
_symmetry_equiv_pos_as_xyz
'x, y, z'
'-x+1/2, y+1/2, -z+1/2'
'-x, -y, -z'
'x-1/2, -y-1/2, z-1/2'

loop_
_atom_site_label
_atom_site_type_symbol
_atom_site_fract_x
_atom_site_fract_y
_atom_site_fract_z
_atom_site_U_iso_or_equiv
_atom_site_adp_type
_atom_site_occupancy
_atom_site_symmetry_multiplicity
_atom_site_calc_flag
_atom_site_refinement_flags
_atom_site_disorder_assembly
_atom_site_disorder_group
N1 N -0.3465(4) 0.3233(3) -0.0977(2) 0.0275(10) Uani 1 1 d . . .
N2 N -0.5625(4) 0.2788(2) -0.0749(3) 0.0296(10) Uani 1 1 d . . .
N3 N -0.4447(4) 0.2238(3) -0.2049(3) 0.0306(11) Uani 1 1 d . . .
N4 N -0.2291(4) 0.1957(3) -0.0821(3) 0.0301(10) Uani 1 1 d . . .
N5 N -0.3520(4) 0.2525(3) 0.0491(3) 0.0315(11) Uani 1 1 d . . .
C1 C -0.6582(5) 0.2663(3) -0.0362(4) 0.0342(14) Uani 1 1 d . . .
H1 H -0.6608 0.2229 -0.0035 0.041 Uiso 1 1 calc R . .
C2 C -0.7527(5) 0.3137(4) -0.0418(4) 0.0400(15) Uani 1 1 d . . .
H2 H -0.8192 0.3030 -0.0132 0.048 Uiso 1 1 calc R . .
C3 C -0.7509(5) 0.3760(4) -0.0882(4) 0.0446(16) Uani 1 1 d . . .
H3 H -0.8168 0.4087 -0.0933 0.054 Uiso 1 1 calc R . .
C4 C -0.6528(5) 0.3915(3) -0.1279(4) 0.0413(15) Uani 1 1 d . . .
H4 H -0.6492 0.4353 -0.1598 0.050 Uiso 1 1 calc R . .
C5 C -0.5602(5) 0.3421(3) -0.1201(3) 0.0326(13) Uani 1 1 d . . .
C6 C -0.4499(5) 0.3498(3) -0.1634(3) 0.0321(13) Uani 1 1 d . . .
H5 H -0.4380 0.4009 -0.1834 0.039 Uiso 1 1 calc R . .
C7 C -0.4603(5) 0.2941(3) -0.2346(3) 0.0317(13) Uani 1 1 d . . .
C8 C -0.4845(5) 0.3110(4) -0.3181(4) 0.0392(14) Uani 1 1 d . . .
H6 H -0.4936 0.3606 -0.3362 0.047 Uiso 1 1 calc R . .
C9 C -0.4956(6) 0.2540(4) -0.3763(4) 0.0466(17) Uani 1 1 d . . .
H7 H -0.5143 0.2638 -0.4351 0.056 Uiso 1 1 calc R . .
C10 C -0.4794(5) 0.1839(4) -0.3481(4) 0.0428(16) Uani 1 1 d . . .
H8 H -0.4850 0.1446 -0.3876 0.051 Uiso 1 1 calc R . .
C11 C -0.4549(5) 0.1695(4) -0.2625(4) 0.0385(14) Uani 1 1 d . . .
H9 H -0.4449 0.1202 -0.2439 0.046 Uiso 1 1 calc R . .
C12 C -0.2312(5) 0.3213(3) -0.1359(4) 0.0339(13) Uani 1 1 d . . .
H10 H -0.2483 0.3230 -0.1984 0.041 Uiso 1 1 calc R . .
H11 H -0.1817 0.3644 -0.1167 0.041 Uiso 1 1 calc R . .
C13 C -0.1651(5) 0.2520(3) -0.1088(3) 0.0297(12) Uani 1 1 d . . .
C14 C -0.0447(5) 0.2445(4) -0.1161(4) 0.0390(15) Uani 1 1 d . . .
H12 H -0.0010 0.2845 -0.1346 0.047 Uiso 1 1 calc R . .
C15 C 0.0099(6) 0.1788(4) -0.0964(4) 0.0463(17) Uani 1 1 d . . .
H13 H 0.0917 0.1722 -0.1019 0.056 Uiso 1 1 calc R . .
C16 C -0.0548(6) 0.1226(4) -0.0686(4) 0.0465(16) Uani 1 1 d . . .
H14 H -0.0179 0.0767 -0.0541 0.056 Uiso 1 1 calc R . .
C17 C -0.1740(5) 0.1326(3) -0.0618(4) 0.0360(14) Uani 1 1 d . . .
H15 H -0.2179 0.0933 -0.0420 0.043 Uiso 1 1 calc R . .
C18 C -0.3339(5) 0.3712(3) -0.0198(3) 0.0329(13) Uani 1 1 d . . .
H16 H -0.4059 0.4020 -0.0198 0.040 Uiso 1 1 calc R . .
H17 H -0.2643 0.4041 -0.0199 0.040 Uiso 1 1 calc R . .
C19 C -0.3173(5) 0.3235(3) 0.0586(3) 0.0291(12) Uani 1 1 d . . .
C20 C -0.2759(5) 0.3526(3) 0.1370(4) 0.0374(14) Uani 1 1 d . . .
H18 H -0.2519 0.4025 0.1423 0.045 Uiso 1 1 calc R . .
C21 C -0.2698(6) 0.3077(4) 0.2079(4) 0.0424(15) Uani 1 1 d . . .
H19 H -0.2412 0.3265 0.2625 0.051 Uiso 1 1 calc R . .
C22 C -0.3054(6) 0.2359(3) 0.1982(4) 0.0452(16) Uani 1 1 d . . .
H20 H -0.3029 0.2045 0.2460 0.054 Uiso 1 1 calc R . .
C23 C -0.3449(5) 0.2102(3) 0.1183(4) 0.0369(14) Uani 1 1 d . . .
H21 H -0.3681 0.1602 0.1119 0.044 Uiso 1 1 calc R . .
C24 C 0.3730(10) 0.4118(5) 0.1871(6) 0.091(3) Uani 1 1 d . . .
H22 H 0.4251 0.4239 0.2402 0.109 Uiso 1 1 calc R . .
H23 H 0.2943 0.4345 0.1903 0.109 Uiso 1 1 calc R . .
P1 P 0.0000 0.5000 0.0000 0.0371(5) Uani 1 2 d S . .
P2 P 0.7411(2) 0.49044(10) 0.35565(15) 0.0637(6) Uani 1 1 d . . .
P3 P 0.8142(4) 0.42814(18) 0.6561(2) 0.0386(8) Uani 0.50 1 d P A 2
F1 F -0.0050(3) 0.41608(17) -0.0296(2) 0.0484(9) Uani 1 1 d . . .
F2 F -0.1187(3) 0.5165(2) -0.0606(3) 0.0589(11) Uani 1 1 d . . .
F3 F 0.0763(3) 0.52053(19) -0.0740(3) 0.0567(11) Uani 1 1 d . . .
F4 F 0.6345(4) 0.4598(2) 0.2902(4) 0.0944(17) Uani 1 1 d . . .
F5 F 0.7156(6) 0.5698(3) 0.3229(5) 0.144(3) Uani 1 1 d . . .
F6 F 0.8293(5) 0.4750(3) 0.2914(3) 0.1053(19) Uani 1 1 d . . .
F7 F 0.7623(5) 0.4102(2) 0.3923(3) 0.0845(15) Uani 1 1 d . . .
F8 F 0.6503(6) 0.5035(4) 0.4228(5) 0.144(3) Uani 1 1 d . . .
F9 F 0.8491(4) 0.5199(2) 0.4223(3) 0.0752(13) Uani 1 1 d . . .
F17 F 0.7114(9) 0.4486(5) 0.5864(5) 0.077(3) Uani 0.50 1 d P A 2
F18 F 0.9042(8) 0.4169(6) 0.5889(5) 0.075(3) Uani 0.50 1 d P . .
F19 F 0.8483(9) 0.5109(5) 0.6657(6) 0.070(3) Uani 0.50 1 d P A 2
F22 F 0.9191(8) 0.4082(7) 0.7302(5) 0.071(3) Uani 0.50 1 d P A 2
Ru1 Ru -0.40372(4) 0.22418(2) -0.07549(3) 0.02644(16) Uani 1 1 d . . .
Cl1 Cl 0.43375(15) 0.45022(9) 0.10214(11) 0.0506(4) Uani 1 1 d . . .
Cl2 Cl 0.3559(2) 0.31840(13) 0.18058(12) 0.0852(7) Uani 1 1 d . . .
O1 O -0.4705(4) 0.1146(3) -0.0564(3) 0.0504(12) Uani 1 1 d . . .
H24 H -0.554(8) 0.105(4) -0.085(5) 0.08(3) Uiso 1 1 d . . .
F23 F 0.7751(8) 0.3465(4) 0.6454(7) 0.072(3) Uani 0.50 1 d P A 2
Cl5 Cl 0.8873(11) 0.3561(4) 0.6632(7) 0.197(5) Uani 0.50 1 d P A 1
Cl4 Cl 0.7638(11) 0.4812(5) 0.6964(6) 0.178(4) Uani 0.50 1 d P A 1
F24 F 0.7241(7) 0.4358(4) 0.7258(5) 0.055(2) Uani 0.50 1 d P A 2
C25 C 0.881(3) 0.4477(17) 0.669(4) 0.26(3) Uani 0.50 1 d P A 1
H25 H -0.466(11) 0.078(7) -0.005(8) 0.17(5) Uiso 1 1 d . . .

loop_
_atom_site_aniso_label
_atom_site_aniso_U_11
_atom_site_aniso_U_22
_atom_site_aniso_U_33
_atom_site_aniso_U_23
_atom_site_aniso_U_13
_atom_site_aniso_U_12
N1 0.015(2) 0.053(3) 0.012(2) -0.0112(19) -0.0073(17) 0.006(2)
N2 0.022(2) 0.041(3) 0.025(2) -0.005(2) -0.0009(19) -0.001(2)
N3 0.020(2) 0.046(3) 0.026(2) -0.006(2) 0.0033(19) -0.002(2)
N4 0.028(3) 0.041(3) 0.022(2) -0.008(2) 0.002(2) 0.002(2)
N5 0.030(3) 0.040(3) 0.025(3) 0.001(2) 0.005(2) 0.004(2)
C1 0.029(3) 0.046(4) 0.028(3) -0.011(3) 0.005(2) -0.006(3)
C2 0.023(3) 0.059(4) 0.038(4) -0.017(3) 0.002(3) -0.002(3)
C3 0.023(3) 0.057(4) 0.052(4) -0.023(3) -0.003(3) 0.005(3)
C4 0.039(4) 0.037(3) 0.044(4) -0.010(3) -0.009(3) 0.002(3)
C5 0.032(3) 0.038(3) 0.026(3) -0.009(2) -0.004(2) -0.004(3)
C6 0.029(3) 0.038(3) 0.027(3) 0.005(2) -0.004(2) -0.003(3)
C7 0.019(3) 0.044(3) 0.032(3) -0.002(3) 0.001(2) -0.001(2)
C8 0.037(3) 0.055(4) 0.025(3) 0.007(3) 0.001(3) -0.003(3)
C9 0.040(4) 0.075(5) 0.025(3) 0.003(3) 0.005(3) -0.010(3)
C10 0.037(4) 0.065(4) 0.027(3) -0.017(3) 0.006(3) -0.012(3)
C11 0.028(3) 0.050(4) 0.038(4) -0.010(3) 0.008(3) -0.003(3)
C12 0.029(3) 0.047(4) 0.026(3) 0.001(3) 0.001(2) -0.010(3)
C13 0.026(3) 0.041(3) 0.020(3) -0.008(2) -0.002(2) -0.003(3)
C14 0.032(3) 0.052(4) 0.033(3) -0.015(3) 0.006(3) -0.009(3)
C15 0.028(3) 0.063(5) 0.049(4) -0.025(3) 0.007(3) 0.003(3)
C16 0.044(4) 0.044(4) 0.050(4) -0.017(3) 0.001(3) 0.010(3)
C17 0.035(3) 0.040(3) 0.033(3) -0.010(3) 0.004(3) 0.002(3)
C18 0.033(3) 0.029(3) 0.035(3) -0.002(2) -0.001(3) -0.002(3)
C19 0.024(3) 0.038(3) 0.024(3) -0.004(2) -0.001(2) 0.008(2)
C20 0.030(3) 0.043(3) 0.037(4) -0.008(3) -0.003(3) 0.009(3)
C21 0.039(4) 0.058(4) 0.027(3) -0.011(3) -0.005(3) 0.016(3)
C22 0.058(4) 0.048(4) 0.028(4) 0.004(3) 0.002(3) 0.023(3)
C23 0.041(4) 0.041(3) 0.029(3) 0.001(3) 0.006(3) 0.010(3)
C24 0.117(8) 0.091(7) 0.070(6) -0.009(5) 0.031(6) -0.035(6)
P1 0.0243(11) 0.0241(10) 0.0647(16) -0.0008(10) 0.0127(11) -0.0012(9)
P2 0.0643(13) 0.0354(10) 0.0835(15) -0.0129(9) -0.0198(12) 0.0038(9)
P3 0.045(2) 0.0290(18) 0.045(2) 0.0044(14) 0.0199(17) -0.0006(17)
F1 0.046(2) 0.0261(17) 0.075(3) -0.0060(16) 0.0150(19) -0.0027(16)
F2 0.036(2) 0.049(2) 0.089(3) 0.000(2) -0.003(2) 0.0049(18)
F3 0.057(2) 0.038(2) 0.082(3) 0.0033(18) 0.035(2) 0.0022(18)
F4 0.082(3) 0.060(3) 0.124(4) -0.022(3) -0.049(3) 0.004(3)
F5 0.157(6) 0.043(3) 0.200(7) -0.001(3) -0.101(5) -0.003(3)
F6 0.098(4) 0.131(5) 0.088(4) -0.031(3) 0.019(3) -0.051(4)
F7 0.099(4) 0.051(3) 0.091(4) 0.001(2) -0.030(3) -0.016(3)
F8 0.108(5) 0.139(6) 0.193(7) -0.101(5) 0.051(5) -0.030(4)
F9 0.082(3) 0.042(2) 0.092(3) -0.015(2) -0.026(3) -0.005(2)
F17 0.102(7) 0.072(6) 0.054(5) 0.000(4) 0.001(5) -0.012(5)
F18 0.065(6) 0.107(7) 0.062(6) 0.007(5) 0.044(5) 0.001(5)
F19 0.091(7) 0.042(5) 0.078(6) 0.014(4) 0.015(5) -0.017(5)
F22 0.054(5) 0.108(8) 0.049(5) 0.011(5) 0.002(4) 0.014(6)
Ru1 0.0244(3) 0.0321(3) 0.0227(3) -0.00252(18) 0.00254(18) -0.0018(2)
Cl1 0.0517(10) 0.0462(9) 0.0530(10) 0.0035(7) 0.0036(8) 0.0000(8)
Cl2 0.123(2) 0.0808(15) 0.0482(12) 0.0153(10) -0.0045(12) -0.0340(14)
O1 0.045(3) 0.050(3) 0.054(3) 0.002(2) -0.003(2) -0.010(2)
F23 0.070(6) 0.040(5) 0.119(8) -0.023(5) 0.062(6) -0.006(4)
Cl5 0.296(13) 0.092(4) 0.253(11) 0.031(6) 0.219(11) 0.064(7)
Cl4 0.275(12) 0.107(6) 0.169(8) 0.046(5) 0.090(8) 0.095(7)
F24 0.058(5) 0.046(5) 0.063(5) 0.012(4) 0.023(4) 0.011(4)
C25 0.11(2) 0.10(2) 0.61(9) 0.14(4) 0.22(4) 0.053(19)

loop_
_atom_type_symbol
_atom_type_description
_atom_type_scat_dispersion_real
_atom_type_scat_dispersion_imag
_atom_type_scat_source
C C 0.0033 0.0016 'International Tables Vol C Tables 4.2.6.8 and 6.1.1.4'
H H 0.0000 0.0000 'International Tables Vol C Tables 4.2.6.8 and 6.1.1.4'
N N 0.0061 0.0033 'International Tables Vol C Tables 4.2.6.8 and 6.1.1.4'
O O 0.0106 0.0060 'International Tables Vol C Tables 4.2.6.8 and 6.1.1.4'
F F 0.0171 0.0103 'International Tables Vol C Tables 4.2.6.8 and 6.1.1.4'
P P 0.1023 0.0942 'International Tables Vol C Tables 4.2.6.8 and 6.1.1.4'
Ru Ru -1.2594 0.8363 'International Tables Vol C Tables 4.2.6.8 and 6.1.1.4'
Cl Cl 0.1484 0.1585 'International Tables Vol C Tables 4.2.6.8 and 6.1.1.4'

loop_
_geom_angle_atom_site_label_1
_geom_angle_atom_site_label_2
_geom_angle_atom_site_label_3
_geom_angle
_geom_angle_site_symmetry_1
_geom_angle_site_symmetry_3
C18 N1 C12 110.6(4) . .
C18 N1 C6 111.0(4) . .
C12 N1 C6 110.7(4) . .
C18 N1 Ru1 112.5(3) . .
C12 N1 Ru1 111.9(3) . .
C6 N1 Ru1 99.9(3) . .
C1 N2 C5 117.6(5) . .
C1 N2 Ru1 133.0(4) . .
C5 N2 Ru1 109.3(3) . .
C11 N3 C7 117.1(5) . .
C11 N3 Ru1 132.6(4) . .
C7 N3 Ru1 110.2(3) . .
C17 N4 C13 118.6(5) . .
C17 N4 Ru1 128.9(4) . .
C13 N4 Ru1 112.4(4) . .
C23 N5 C19 118.3(5) . .
C23 N5 Ru1 128.8(4) . .
C19 N5 Ru1 112.9(3) . .
N2 C1 C2 122.5(6) . .
C3 C2 C1 119.8(6) . .
C2 C3 C4 119.5(6) . .
C5 C4 C3 118.4(6) . .
N2 C5 C4 122.3(5) . .
N2 C5 C6 113.3(5) . .
C4 C5 C6 124.4(5) . .
C5 C6 C7 107.0(4) . .
C5 C6 N1 105.1(4) . .
C7 C6 N1 105.9(4) . .
C8 C7 N3 123.5(5) . .
C8 C7 C6 124.5(5) . .
N3 C7 C6 112.0(5) . .
C7 C8 C9 118.2(6) . .
C10 C9 C8 119.2(6) . .
C9 C10 C11 120.3(6) . .
N3 C11 C10 121.6(6) . .
C13 C12 N1 109.2(4) . .
N4 C13 C14 121.4(5) . .
N4 C13 C12 117.4(5) . .
C14 C13 C12 121.1(5) . .
C15 C14 C13 119.1(6) . .
C14 C15 C16 119.1(6) . .
C15 C16 C17 119.9(6) . .
N4 C17 C16 121.8(6) . .
N1 C18 C19 109.5(4) . .
N5 C19 C20 121.8(5) . .
N5 C19 C18 117.1(5) . .
C20 C19 C18 121.0(5) . .
C19 C20 C21 118.9(6) . .
C22 C21 C20 119.2(6) . .
C21 C22 C23 119.0(6) . .
N5 C23 C22 122.8(6) . .
Cl2 C24 Cl1 113.8(5) . .
F2 P1 F2 180.0(3) . 3_565
F2 P1 F3 89.8(2) . 3_565
F2 P1 F3 90.2(2) 3_565 3_565
F2 P1 F3 90.2(2) . .
F2 P1 F3 89.8(2) 3_565 .
F3 P1 F3 180.0(2) 3_565 .
F2 P1 F1 90.44(19) . .
F2 P1 F1 89.56(19) 3_565 .
F3 P1 F1 89.54(18) 3_565 .
F3 P1 F1 90.46(18) . .
F2 P1 F1 89.56(19) . 3_565
F2 P1 F1 90.44(19) 3_565 3_565
F3 P1 F1 90.46(18) 3_565 3_565
F3 P1 F1 89.54(18) . 3_565
F1 P1 F1 180.0(3) . 3_565
F6 P2 F5 93.1(4) . .
F6 P2 F7 89.8(3) . .
F5 P2 F7 177.1(4) . .
F6 P2 F4 90.1(3) . .
F5 P2 F4 90.9(3) . .
F7 P2 F4 89.0(3) . .
F6 P2 F8 178.1(4) . .
F5 P2 F8 88.8(5) . .
F7 P2 F8 88.3(4) . .
F4 P2 F8 89.5(3) . .
F6 P2 F9 89.8(3) . .
F5 P2 F9 90.1(3) . .
F7 P2 F9 90.0(2) . .
F4 P2 F9 179.0(3) . .
F8 P2 F9 90.5(3) . .
F17 P3 F23 88.6(6) . .
F17 P3 F19 89.5(5) . .
F23 P3 F19 177.8(6) . .
F17 P3 F18 92.1(5) . .
F23 P3 F18 90.0(5) . .
F19 P3 F18 91.1(6) . .
F17 P3 F22 178.5(6) . .
F23 P3 F22 92.1(6) . .
F19 P3 F22 89.9(6) . .
F18 P3 F22 89.3(5) . .
F17 P3 F24 89.4(5) . .
F23 P3 F24 87.9(5) . .
F19 P3 F24 91.1(5) . .
F18 P3 F24 177.4(5) . .
F22 P3 F24 89.3(5) . .
C25 F18 P3 31.6(14) . .
C25 F18 Cl5 65.0(12) . .
P3 F18 Cl5 57.2(4) . .
N1 Ru1 N3 81.91(17) . .
N1 Ru1 N2 82.22(17) . .
N3 Ru1 N2 85.62(17) . .
N1 Ru1 N5 83.33(17) . .
N3 Ru1 N5 165.14(19) . .
N2 Ru1 N5 90.69(17) . .
N1 Ru1 N4 83.16(18) . .
N3 Ru1 N4 92.25(17) . .
N2 Ru1 N4 165.38(18) . .
N5 Ru1 N4 87.68(17) . .
N1 Ru1 O1 177.63(18) . .
N3 Ru1 O1 95.77(19) . .
N2 Ru1 O1 97.12(18) . .
N5 Ru1 O1 98.97(18) . .
N4 Ru1 O1 97.48(19) . .
F18 Cl5 C25 51.9(19) . .
F18 C25 Cl4 130(4) . .
F18 C25 Cl5 63.2(18) . .
Cl4 C25 Cl5 116.6(17) . .

loop_
_geom_bond_atom_site_label_1
_geom_bond_atom_site_label_2
_geom_bond_distance
_geom_bond_site_symmetry_2
N1 C18 1.509(7) .
N1 C12 1.513(6) .
N1 C6 1.542(7) .
N1 Ru1 1.967(5) .
N2 C1 1.336(7) .
N2 C5 1.362(7) .
N2 Ru1 2.057(4) .
N3 C11 1.344(7) .
N3 C7 1.370(7) .
N3 Ru1 2.052(4) .
N4 C17 1.329(7) .
N4 C13 1.356(7) .
N4 Ru1 2.061(4) .
N5 C23 1.341(7) .
N5 C19 1.356(7) .
N5 Ru1 2.060(5) .
C1 C2 1.369(8) .
C2 C3 1.358(9) .
C3 C4 1.378(9) .
C4 C5 1.376(8) .
C5 C6 1.510(8) .
C6 C7 1.517(8) .
C7 C8 1.359(8) .
C8 C9 1.387(9) .
C9 C10 1.359(9) .
C10 C11 1.381(8) .
C12 C13 1.502(8) .
C13 C14 1.391(8) .
C14 C15 1.366(9) .
C15 C16 1.366(9) .
C16 C17 1.381(8) .
C18 C19 1.512(8) .
C19 C20 1.381(8) .
C20 C21 1.391(9) .
C21 C22 1.372(9) .
C22 C23 1.375(8) .
C24 Cl2 1.716(9) .
C24 Cl1 1.744(8) .
P1 F2 1.577(4) .
P1 F2 1.577(4) 3_565
P1 F3 1.596(3) 3_565
P1 F3 1.596(3) .
P1 F1 1.600(3) .
P1 F1 1.600(3) 3_565
P2 F6 1.548(6) .
P2 F5 1.553(5) .
P2 F7 1.581(5) .
P2 F4 1.589(5) .
P2 F8 1.597(7) .
P2 F9 1.603(5) .
P3 F17 1.545(10) .
P3 F23 1.555(8) .
P3 F19 1.560(9) .
P3 F18 1.587(8) .
P3 F22 1.602(10) .
P3 F24 1.610(8) .
F18 C25 1.45(6) .
F18 Cl5 1.650(11) .
Ru1 O1 2.172(5) .
Cl5 C25 1.68(3) .
Cl4 C25 1.57(3) .

loop_
_geom_torsion_atom_site_label_1
_geom_torsion_atom_site_label_2
_geom_torsion_atom_site_label_3
_geom_torsion_atom_site_label_4
_geom_torsion
C5 N2 C1 C2 1.1(8)
Ru1 N2 C1 C2 176.1(4)
N2 C1 C2 C3 0.1(9)
C1 C2 C3 C4 -1.3(9)
C2 C3 C4 C5 1.2(9)
C1 N2 C5 C4 -1.2(8)
Ru1 N2 C5 C4 -177.3(4)
C1 N2 C5 C6 -178.3(5)
Ru1 N2 C5 C6 5.5(5)
C3 C4 C5 N2 0.1(8)
C3 C4 C5 C6 176.9(5)
N2 C5 C6 C7 70.6(6)
C4 C5 C6 C7 -106.5(6)
N2 C5 C6 N1 -41.8(6)
C4 C5 C6 N1 141.2(5)
C18 N1 C6 C5 -62.2(5)
C12 N1 C6 C5 174.6(4)
Ru1 N1 C6 C5 56.6(4)
C18 N1 C6 C7 -175.3(4)
C12 N1 C6 C7 61.6(5)
Ru1 N1 C6 C7 -56.5(4)
C11 N3 C7 C8 -0.3(8)
Ru1 N3 C7 C8 177.8(4)
C11 N3 C7 C6 178.5(5)
Ru1 N3 C7 C6 -3.4(5)
C5 C6 C7 C8 107.0(6)
N1 C6 C7 C8 -141.2(5)
C5 C6 C7 N3 -71.8(6)
N1 C6 C7 N3 40.0(6)
N3 C7 C8 C9 0.9(9)
C6 C7 C8 C9 -177.7(5)
C7 C8 C9 C10 -1.5(9)
C8 C9 C10 C11 1.5(9)
C7 N3 C11 C10 0.3(8)
Ru1 N3 C11 C10 -177.4(4)
C9 C10 C11 N3 -0.9(9)
C18 N1 C12 C13 99.5(5)
C6 N1 C12 C13 -137.1(4)
Ru1 N1 C12 C13 -26.7(5)
C17 N4 C13 C14 0.8(8)
Ru1 N4 C13 C14 178.8(4)
C17 N4 C13 C12 176.7(5)
Ru1 N4 C13 C12 -5.2(6)
N1 C12 C13 N4 20.8(6)
N1 C12 C13 C14 -163.3(5)
N4 C13 C14 C15 0.4(8)
C12 C13 C14 C15 -175.4(5)
C13 C14 C15 C16 -1.1(9)
C14 C15 C16 C17 0.7(9)
C13 N4 C17 C16 -1.2(8)
Ru1 N4 C17 C16 -178.9(4)
C15 C16 C17 N4 0.5(9)
C12 N1 C18 C19 -101.9(5)
C6 N1 C18 C19 134.9(5)
Ru1 N1 C18 C19 24.0(5)
C23 N5 C19 C20 -0.2(8)
Ru1 N5 C19 C20 -177.9(4)
C23 N5 C19 C18 -176.2(5)
Ru1 N5 C19 C18 6.1(6)
N1 C18 C19 N5 -19.6(7)
N1 C18 C19 C20 164.5(5)
N5 C19 C20 C21 -0.1(8)
C18 C19 C20 C21 175.7(5)
C19 C20 C21 C22 -0.2(9)
C20 C21 C22 C23 0.8(9)
C19 N5 C23 C22 0.8(8)
Ru1 N5 C23 C22 178.1(4)
C21 C22 C23 N5 -1.1(9)
F17 P3 F18 C25 134(3)
F23 P3 F18 C25 -137(3)
F19 P3 F18 C25 45(3)
F22 P3 F18 C25 -45(3)
F24 P3 F18 C25 -103(13)
F17 P3 F18 Cl5 -130.9(7)
F23 P3 F18 Cl5 -42.3(7)
F19 P3 F18 Cl5 139.6(8)
F22 P3 F18 Cl5 49.8(7)
F24 P3 F18 Cl5 -8(12)
C18 N1 Ru1 N3 161.2(4)
C12 N1 Ru1 N3 -73.6(3)
C6 N1 Ru1 N3 43.5(3)
C18 N1 Ru1 N2 74.6(3)
C12 N1 Ru1 N2 -160.3(3)
C6 N1 Ru1 N2 -43.2(3)
C18 N1 Ru1 N5 -17.1(3)
C12 N1 Ru1 N5 108.1(3)
C6 N1 Ru1 N5 -134.8(3)
C18 N1 Ru1 N4 -105.5(3)
C12 N1 Ru1 N4 19.6(3)
C6 N1 Ru1 N4 136.8(3)
C18 N1 Ru1 O1 149(4)
C12 N1 Ru1 O1 -86(4)
C6 N1 Ru1 O1 31(4)
C11 N3 Ru1 N1 152.8(5)
C7 N3 Ru1 N1 -24.9(3)
C11 N3 Ru1 N2 -124.4(5)
C7 N3 Ru1 N2 57.8(4)
C11 N3 Ru1 N5 159.5(6)
C7 N3 Ru1 N5 -18.2(9)
C11 N3 Ru1 N4 70.1(5)
C7 N3 Ru1 N4 -107.7(4)
C11 N3 Ru1 O1 -27.7(5)
C7 N3 Ru1 O1 154.6(4)
C1 N2 Ru1 N1 -151.9(5)
C5 N2 Ru1 N1 23.4(3)
C1 N2 Ru1 N3 125.7(5)
C5 N2 Ru1 N3 -59.0(4)
C1 N2 Ru1 N5 -68.7(5)
C5 N2 Ru1 N5 106.6(4)
C1 N2 Ru1 N4 -152.2(6)
C5 N2 Ru1 N4 23.1(8)
C1 N2 Ru1 O1 30.4(5)
C5 N2 Ru1 O1 -154.3(3)
C23 N5 Ru1 N1 -171.0(5)
C19 N5 Ru1 N1 6.4(4)
C23 N5 Ru1 N3 -177.7(6)
C19 N5 Ru1 N3 -0.3(9)
C23 N5 Ru1 N2 106.9(5)
C19 N5 Ru1 N2 -75.7(4)
C23 N5 Ru1 N4 -87.7(5)
C19 N5 Ru1 N4 89.7(4)
C23 N5 Ru1 O1 9.5(5)
C19 N5 Ru1 O1 -173.0(4)
C17 N4 Ru1 N1 169.4(5)
C13 N4 Ru1 N1 -8.4(3)
C17 N4 Ru1 N3 -109.1(5)
C13 N4 Ru1 N3 73.1(4)
C17 N4 Ru1 N2 169.7(6)
C13 N4 Ru1 N2 -8.1(9)
C17 N4 Ru1 N5 85.8(5)
C13 N4 Ru1 N5 -92.0(4)
C17 N4 Ru1 O1 -12.9(5)
C13 N4 Ru1 O1 169.3(3)
P3 F18 Cl5 C25 -35.2(17)
P3 F18 C25 Cl4 -35.7(18)
Cl5 F18 C25 Cl4 -103(3)
P3 F18 C25 Cl5 67.5(19)
F18 Cl5 C25 Cl4 124(5)
